data_7011342
loop_
_publ_author_name
'Koike, Tohru'
'Abe, Tomoko'
'Takahashi, Makoto'
'Ohtani, Kazuhiro'
'Kimura, Eiichi'
'Shiro, Motoo'

_publ_section_title
;
 Synthesis and characterization of the zinc(ii)-fluorophore,
 5-dimethylaminonaphthalene-1-sulfonic acid
 [2-(1,5,9-triazacyclododec-1-yl)ethyl]amide and its zinc(ii) complex
;
_journal_issue 8
_journal_name_full 'Journal of the Chemical Society, Dalton Transactions'
_journal_page_first 1764
_journal_paper_doi 10.1039/b110878f
_journal_year 2002
_chemical_formula_moiety 'C23 H36 N5 O2 S Zn 1+, Cl O4 1-, C2 H6 O'
_chemical_formula_sum 'C25 H42 Cl N5 O7 S Zn'
_chemical_formula_weight 657.53
_space_group_IT_number 14
_symmetry_cell_setting monoclinic
_symmetry_Int_Tables_number 14
_symmetry_space_group_name_Hall '-P 2yn'
_symmetry_space_group_name_H-M 'P 1 21/n 1'
_audit_creation_date 'Tue Sep 18 16:03:16 2001'
_audit_creation_method 'by teXsan'
_cell_angle_alpha 90
_cell_angle_beta 97.862(1)
_cell_angle_gamma 90
_cell_formula_units_Z 4
_cell_length_a 9.1608(3)
_cell_length_b 14.6563(3)
_cell_length_c 21.6568(7)
_cell_measurement_reflns_used 11214
_cell_measurement_temperature 113.2
_cell_measurement_theta_max 24.4
_cell_measurement_theta_min 2.6
_cell_volume 2880.38(15)
_computing_cell_refinement 'PROCESS-AUTO (Rigaku, 1998)'
_computing_data_collection 'PROCESS-AUTO (Rigaku, 1998)'
_computing_data_reduction 'teXsan (MSC & Rigaku, 1999)'
_computing_molecular_graphics 'ORTEP (Johnson, 1976)'
_computing_publication_material 'teXsan (MSC & Rigaku, 1999)'
_computing_structure_refinement 'teXsan (MSC & Rigaku, 1999)'
_computing_structure_solution 'SIR97 (Altomare, 1999)'
_diffrn_detector_area_resol_mean 10.00
_diffrn_measured_fraction_theta_full 0.9996
_diffrn_measured_fraction_theta_max 0.9996
_diffrn_measurement_device_type 'Rigaku RAXIS-RAPID Imaging Plate'
_diffrn_measurement_method \w
_diffrn_radiation_type 'Mo K\a'
_diffrn_radiation_wavelength 0.7107
_diffrn_reflns_av_R_equivalents 0.057
_diffrn_reflns_limit_h_max 12
_diffrn_reflns_limit_h_min -12
_diffrn_reflns_limit_k_max 20
_diffrn_reflns_limit_k_min -20
_diffrn_reflns_limit_l_max 30
_diffrn_reflns_limit_l_min -30
_diffrn_reflns_number 34832
_diffrn_reflns_theta_full 30.05
_diffrn_reflns_theta_max 30.05
_exptl_absorpt_coefficient_mu 1.071
_exptl_absorpt_correction_T_max 0.948
_exptl_absorpt_correction_T_min 0.723
_exptl_absorpt_correction_type multi-scan
_exptl_absorpt_process_details 'ABSCOR (Higashi, 1995)'
_exptl_crystal_colour colorless
_exptl_crystal_density_diffrn 1.516
_exptl_crystal_density_method 'not measured'
_exptl_crystal_description needle
_exptl_crystal_size_max 0.300
_exptl_crystal_size_mid 0.100
_exptl_crystal_size_min 0.050
_refine_diff_density_max 1.47
_refine_diff_density_min -1.13
_refine_ls_extinction_method none
_refine_ls_goodness_of_fit_ref 1.072
_refine_ls_hydrogen_treatment noref
_refine_ls_number_parameters 370
_refine_ls_number_reflns 8430
_refine_ls_R_factor_gt 0.0406
_refine_ls_shift/su_max 0.0004
_refine_ls_structure_factor_coef Fsqd
_refine_ls_weighting_details 'w = 1/[\s^2^(Fo^2^) + (0.03300(Max(Fo^2^,0) + 2Fc^2^)/3)^2^]'
_refine_ls_weighting_scheme calc
_refine_ls_wR_factor_ref 0.0870
_reflns_number_gt 5484
_reflns_number_total 8434
_reflns_threshold_expression F^2^>2.0\s(F^2^)
_cod_data_source_file b110878f.txt
_cod_data_source_block RGK644raplt_Hiroshima_Univ
_cod_depositor_comments
;
 Homogenising atom site labels in order to relate data from different loops.

 Antanas Vaitkus,
 2017-03-04

The following automatic conversions were performed:
data name '_geom_hbond_site_distance_dh' replaced with
'_geom_hbond_distance_DH' as specified in the replacement file
'/home/antanas/src/cod-tools/trunk/data/replacement-values/replacement_tags.lst'.

data
name '_geom_hbond_site_distance_ha' replaced with
'_geom_hbond_distance_HA' as specified in the replacement file
'/home/antanas/src/cod-tools/trunk/data/replacement-values/replacement_tags.lst'.

data
name '_geom_hbond_site_distance_da' replaced with
'_geom_hbond_distance_DA' as specified in the replacement file
'/home/antanas/src/cod-tools/trunk/data/replacement-values/replacement_tags.lst'.

Automatic conversion script
Id: cif_correct_tags 5005 2017-03-03 11:38:54Z antanas 
;
_cod_original_cell_volume 2880.4(1)
_cod_original_formula_sum 'C25 H42 Cl N5 O7 S Zn '
_cod_database_code 7011342

loop_
_symmetry_equiv_pos_as_xyz
x,y,z
1/2-x,1/2+y,1/2-z
-x,-y,-z
1/2+x,1/2-y,1/2+z

loop_
_atom_site_label
_atom_site_type_symbol
_atom_site_fract_x
_atom_site_fract_y
_atom_site_fract_z
_atom_site_U_iso_or_equiv
_atom_site_adp_type
_atom_site_occupancy
_atom_site_calc_flag
_atom_site_refinement_flags
_atom_site_disorder_assembly
_atom_site_disorder_group
Zn1 Zn 0.71969(3) 0.54192(2) 0.20710(1) 0.01834(6) Uani 1.00 d . . .
Cl32 Cl 0.25713(5) 0.41913(3) 0.30365(2) 0.0192(1) Uani 1.00 d . . .
S16 S 0.75969(6) 0.36256(4) 0.14187(3) 0.0216(1) Uani 1.00 d . . .
O27 O 0.9057(2) 0.3635(1) 0.12375(8) 0.0388(5) Uani 1.00 d . . .
O28 O 0.7507(2) 0.3297(1) 0.20404(7) 0.0273(4) Uani 1.00 d . . .
O33 O 0.3737(2) 0.4033(1) 0.26696(8) 0.0344(5) Uani 1.00 d . . .
O34 O 0.2608(2) 0.5125(1) 0.32415(9) 0.0395(5) Uani 1.00 d . . .
O35 O 0.2755(2) 0.3586(1) 0.35618(8) 0.0477(6) Uani 1.00 d . . .
O36 O 0.1177(2) 0.3997(1) 0.26626(9) 0.0381(5) Uani 1.00 d . . .
O39 O 1.0325(6) 0.4962(4) 0.0806(3) 0.105(2) Uani 0.50 d P E A
O39' O 1.0153(6) 0.5959(6) 0.0218(3) 0.144(3) Uani 0.50 d P E B
N1 N 0.6635(2) 0.6467(1) 0.14471(8) 0.0244(5) Uani 1.00 d . . .
N5 N 0.9253(2) 0.5672(1) 0.24802(8) 0.0243(5) Uani 1.00 d . . .
N9 N 0.5930(2) 0.5532(1) 0.27565(8) 0.0227(5) Uani 1.00 d . . .
N15 N 0.6802(2) 0.4579(1) 0.13666(8) 0.0206(4) Uani 1.00 d . . .
N29 N 0.2059(2) 0.1322(1) -0.00265(8) 0.0201(4) Uani 1.00 d . . .
C2 C 0.7976(3) 0.6954(2) 0.1310(1) 0.0325(6) Uani 1.00 d . . .
C3 C 0.9083(3) 0.7171(2) 0.1885(1) 0.0328(7) Uani 1.00 d . . .
C4 C 1.0030(3) 0.6377(2) 0.2150(1) 0.0340(7) Uani 1.00 d . . .
C6 C 0.9182(2) 0.5909(2) 0.3147(1) 0.0280(6) Uani 1.00 d . . .
C7 C 0.8333(3) 0.5185(2) 0.3448(1) 0.0321(6) Uani 1.00 d . . .
C8 C 0.6690(3) 0.5352(2) 0.3407(1) 0.0315(6) Uani 1.00 d . . .
C10 C 0.5140(3) 0.6432(1) 0.2717(1) 0.0289(6) Uani 1.00 d . . .
C11 C 0.4491(3) 0.6685(2) 0.2057(1) 0.0321(6) Uani 1.00 d . . .
C12 C 0.5570(3) 0.7123(1) 0.1670(1) 0.0297(6) Uani 1.00 d . . .
C13 C 0.5933(3) 0.5978(2) 0.0876(1) 0.0334(6) Uani 1.00 d . . .
C14 C 0.6711(3) 0.5086(2) 0.0777(1) 0.0297(6) Uani 1.00 d . . .
C17 C 0.6546(2) 0.2894(1) 0.08700(9) 0.0176(5) Uani 1.00 d . . .
C18 C 0.7253(2) 0.2508(1) 0.0421(1) 0.0240(5) Uani 1.00 d . . .
C19 C 0.6503(2) 0.1938(1) -0.0041(1) 0.0229(5) Uani 1.00 d . . .
C20 C 0.5042(2) 0.1763(1) -0.00344(9) 0.0183(5) Uani 1.00 d . . .
C21 C 0.2739(2) 0.1944(1) 0.04342(9) 0.0180(5) Uani 1.00 d . . .
C22 C 0.1999(2) 0.2365(1) 0.0864(1) 0.0240(6) Uani 1.00 d . . .
C23 C 0.2741(2) 0.2950(1) 0.1320(1) 0.0259(6) Uani 1.00 d . . .
C24 C 0.4217(2) 0.3121(1) 0.13436(10) 0.0211(5) Uani 1.00 d . . .
C25 C 0.5014(2) 0.2731(1) 0.08920(9) 0.0168(5) Uani 1.00 d . . .
C26 C 0.4267(2) 0.2133(1) 0.04293(9) 0.0162(5) Uani 1.00 d . . .
C30 C 0.2437(3) 0.0370(1) 0.0136(1) 0.0279(6) Uani 1.00 d . . .
C31 C 0.0469(2) 0.1426(2) -0.0175(1) 0.0291(6) Uani 1.00 d . . .
C37 C 1.1811(5) 0.5095(3) 0.0860(2) 0.092(2) Uani 1.00 d . . .
C38 C 1.1717(5) 0.6063(4) 0.0599(2) 0.107(2) Uani 1.00 d . . .
H2a H 0.8454 0.6584 0.1038 0.0390 Uiso 1.00 calc . . .
H2b H 0.7679 0.7512 0.1108 0.0390 Uiso 1.00 calc . . .
H3a H 0.9720 0.7638 0.1775 0.0394 Uiso 1.00 calc . . .
H3b H 0.8549 0.7388 0.2201 0.0394 Uiso 1.00 calc . . .
H4a H 1.0815 0.6615 0.2436 0.0408 Uiso 1.00 calc . . .
H4b H 1.0418 0.6087 0.1815 0.0408 Uiso 1.00 calc . . .
H5 H 0.9796 0.5120 0.2476 0.0291 Uiso 1.00 calc . . .
H6a H 1.0154 0.5948 0.3364 0.0337 Uiso 1.00 calc . . .
H6b H 0.8702 0.6480 0.3166 0.0337 Uiso 1.00 calc . . .
H7a H 0.8474 0.4618 0.3251 0.0385 Uiso 1.00 calc . . .
H7b H 0.8729 0.5149 0.3876 0.0385 Uiso 1.00 calc . . .
H8a H 0.6542 0.5866 0.3658 0.0378 Uiso 1.00 calc . . .
H8b H 0.6252 0.4829 0.3564 0.0378 Uiso 1.00 calc . . .
H9 H 0.5188 0.5079 0.2676 0.0273 Uiso 1.00 calc . . .
H10a H 0.4364 0.6401 0.2966 0.0347 Uiso 1.00 calc . . .
H10b H 0.5818 0.6893 0.2876 0.0347 Uiso 1.00 calc . . .
H11a H 0.4116 0.6146 0.1850 0.0385 Uiso 1.00 calc . . .
H11b H 0.3706 0.7103 0.2080 0.0385 Uiso 1.00 calc . . .
H12a H 0.6115 0.7575 0.1917 0.0356 Uiso 1.00 calc . . .
H12b H 0.5021 0.7402 0.1316 0.0356 Uiso 1.00 calc . . .
H13a H 0.4934 0.5852 0.0918 0.0400 Uiso 1.00 calc . . .
H13b H 0.5972 0.6359 0.0523 0.0400 Uiso 1.00 calc . . .
H14a H 0.7671 0.5202 0.0676 0.0356 Uiso 1.00 calc . . .
H14b H 0.6164 0.4748 0.0449 0.0356 Uiso 1.00 calc . . .
H18 H 0.8273 0.2625 0.0419 0.0289 Uiso 1.00 calc . . .
H19 H 0.7008 0.1677 -0.0353 0.0274 Uiso 1.00 calc . . .
H20 H 0.4534 0.1384 -0.0349 0.0219 Uiso 1.00 calc . . .
H22 H 0.0973 0.2262 0.0854 0.0288 Uiso 1.00 calc . . .
H23 H 0.2208 0.3231 0.1615 0.0311 Uiso 1.00 calc . . .
H24 H 0.4707 0.3500 0.1662 0.0253 Uiso 1.00 calc . . .
H30a H 0.3478 0.0309 0.0220 0.0335 Uiso 1.00 calc . . .
H30b H 0.2012 0.0202 0.0496 0.0335 Uiso 1.00 calc . . .
H30c H 0.2067 -0.0016 -0.0202 0.0335 Uiso 1.00 calc . . .
H31a H 0.0117 0.1046 -0.0519 0.0350 Uiso 1.00 calc . . .
H31b H 0.0242 0.2045 -0.0279 0.0350 Uiso 1.00 calc . . .
H31c H 0.0012 0.1257 0.0176 0.0350 Uiso 1.00 calc . . .

loop_
_atom_site_aniso_label
_atom_site_aniso_U_11
_atom_site_aniso_U_22
_atom_site_aniso_U_33
_atom_site_aniso_U_12
_atom_site_aniso_U_13
_atom_site_aniso_U_23
Zn1 0.0236(1) 0.0151(1) 0.0162(1) -0.0021(1) 0.00214(9) -0.0009(1)
Cl32 0.0179(2) 0.0211(2) 0.0189(2) -0.0035(2) 0.0042(2) -0.0035(2)
S16 0.0198(3) 0.0210(3) 0.0230(3) 0.0004(2) -0.0010(2) -0.0057(2)
O27 0.0165(8) 0.053(1) 0.047(1) -0.0031(8) 0.0030(7) -0.0218(9)
O28 0.0337(9) 0.0225(7) 0.0227(8) 0.0035(7) -0.0066(7) 0.0009(7)
O33 0.0325(9) 0.0347(9) 0.0395(10) -0.0056(8) 0.0173(8) -0.0091(8)
O34 0.037(1) 0.0301(9) 0.053(1) -0.0063(7) 0.0120(9) -0.0198(8)
O35 0.058(1) 0.057(1) 0.0271(9) -0.0147(10) 0.0028(9) 0.0132(9)
O36 0.0243(9) 0.0336(9) 0.052(1) -0.0014(7) -0.0089(8) -0.0088(9)
O39 0.045(3) 0.101(4) 0.168(6) 0.002(3) 0.011(3) 0.003(4)
O39' 0.048(3) 0.307(9) 0.083(4) 0.002(5) 0.030(3) 0.090(5)
N1 0.033(1) 0.0174(8) 0.0228(9) -0.0012(8) 0.0031(8) 0.0005(7)
N5 0.0230(9) 0.0254(9) 0.0247(9) 0.0016(8) 0.0043(8) -0.0056(8)
N9 0.0253(9) 0.0207(9) 0.0222(9) -0.0055(8) 0.0033(7) -0.0018(8)
N15 0.0279(9) 0.0155(8) 0.0184(8) -0.0017(8) 0.0033(7) 0.0000(7)
N29 0.0215(9) 0.0166(8) 0.0216(9) -0.0040(7) 0.0006(7) -0.0014(7)
C2 0.048(2) 0.022(1) 0.030(1) -0.006(1) 0.015(1) 0.0033(10)
C3 0.039(1) 0.023(1) 0.039(1) -0.013(1) 0.016(1) -0.004(1)
C4 0.028(1) 0.042(1) 0.034(1) -0.009(1) 0.011(1) -0.010(1)
C6 0.022(1) 0.038(1) 0.023(1) 0.001(1) -0.0015(9) -0.010(1)
C7 0.040(1) 0.037(1) 0.017(1) 0.006(1) 0.000(1) -0.0005(10)
C8 0.037(1) 0.039(1) 0.019(1) -0.007(1) 0.0059(10) -0.001(1)
C10 0.033(1) 0.020(1) 0.037(1) -0.0042(10) 0.015(1) -0.0051(10)
C11 0.029(1) 0.022(1) 0.045(1) 0.0033(10) 0.005(1) 0.000(1)
C12 0.039(1) 0.017(1) 0.032(1) 0.0051(10) 0.003(1) 0.0046(10)
C13 0.048(2) 0.026(1) 0.023(1) 0.001(1) -0.005(1) 0.0039(10)
C14 0.047(1) 0.025(1) 0.016(1) -0.004(1) 0.001(1) 0.0001(9)
C17 0.019(1) 0.0129(9) 0.020(1) 0.0009(8) 0.0010(8) -0.0024(8)
C18 0.018(1) 0.027(1) 0.027(1) 0.0026(9) 0.0021(9) -0.0066(9)
C19 0.024(1) 0.022(1) 0.023(1) 0.0064(9) 0.0050(9) -0.0055(9)
C20 0.023(1) 0.0144(9) 0.0173(10) 0.0029(8) 0.0021(8) -0.0001(8)
C21 0.021(1) 0.0154(9) 0.0180(10) -0.0019(8) 0.0026(8) 0.0026(8)
C22 0.020(1) 0.029(1) 0.025(1) -0.0038(9) 0.0088(9) -0.0012(10)
C23 0.027(1) 0.027(1) 0.025(1) -0.0007(10) 0.0123(10) -0.0068(9)
C24 0.024(1) 0.0192(10) 0.021(1) -0.0014(9) 0.0065(9) -0.0039(8)
C25 0.019(1) 0.0119(9) 0.0188(10) 0.0013(8) 0.0021(8) 0.0009(8)
C26 0.022(1) 0.0097(9) 0.0169(10) 0.0019(8) 0.0031(8) 0.0009(8)
C30 0.040(1) 0.0177(10) 0.026(1) -0.009(1) 0.0024(10) -0.0023(9)
C31 0.022(1) 0.035(1) 0.030(1) -0.008(1) 0.0039(10) -0.007(1)
C37 0.082(3) 0.087(3) 0.105(3) -0.009(2) 0.009(3) 0.035(3)
C38 0.091(3) 0.122(4) 0.106(4) 0.016(3) 0.012(3) 0.027(3)

loop_
_atom_type_symbol
_atom_type_description
_atom_type_scat_dispersion_real
_atom_type_scat_dispersion_imag
_atom_type_scat_source
C C 0.003 0.002
;International Tables for Crystallography
(1992, Vol. C, Tables 4.2.6.8 and 6.1.1.1)
;
H H 0.000 0.000
;International Tables for Crystallography
(1992, Vol. C, Table 6.1.1.2)
;
Cl Cl 0.148 0.159
;International Tables for Crystallography
(1992, Vol. C, Tables 4.2.6.8 and 6.1.1.1)
;
N N 0.006 0.003
;International Tables for Crystallography
(1992, Vol. C, Tables 4.2.6.8 and 6.1.1.1)
;
O O 0.011 0.006
;International Tables for Crystallography
(1992, Vol. C, Tables 4.2.6.8 and 6.1.1.1)
;
S S 0.125 0.123
;International Tables for Crystallography
(1992, Vol. C, Tables 4.2.6.8 and 6.1.1.1)
;
Zn Zn 0.284 1.430
;International Tables for Crystallography
(1992, Vol. C, Tables 4.2.6.8 and 6.1.1.1)
;

loop_
_geom_angle_atom_site_label_1
_geom_angle_atom_site_label_2
_geom_angle_atom_site_label_3
_geom_angle
_geom_angle_site_symmetry_1
_geom_angle_site_symmetry_2
_geom_angle_site_symmetry_3
_geom_angle_publ_flag
N1 Zn1 N5 106.70(7) . . . yes
N1 Zn1 N9 107.71(7) . . . yes
N1 Zn1 N15 87.43(7) . . . yes
N5 Zn1 N9 105.11(7) . . . yes
N5 Zn1 N15 121.60(7) . . . yes
N9 Zn1 N15 124.29(7) . . . yes
O33 Cl32 O34 109.7(1) . . . yes
O33 Cl32 O35 108.9(1) . . . yes
O33 Cl32 O36 109.0(1) . . . yes
O34 Cl32 O35 110.4(1) . . . yes
O34 Cl32 O36 110.01(10) . . . yes
O35 Cl32 O36 108.8(1) . . . yes
O27 S16 O28 115.46(10) . . . yes
O27 S16 N15 114.1(1) . . . yes
O27 S16 C17 105.1(1) . . . yes
O28 S16 N15 106.17(9) . . . yes
O28 S16 C17 109.10(9) . . . yes
N15 S16 C17 106.48(9) . . . yes
Zn1 N1 C2 110.5(1) . . . yes
Zn1 N1 C12 112.5(1) . . . yes
Zn1 N1 C13 103.0(1) . . . yes
C2 N1 C12 110.4(2) . . . yes
C2 N1 C13 109.7(2) . . . yes
C12 N1 C13 110.4(2) . . . yes
Zn1 N5 C4 113.4(1) . . . yes
Zn1 N5 C6 107.9(1) . . . yes
C4 N5 C6 112.9(2) . . . yes
Zn1 N9 C8 115.8(1) . . . yes
Zn1 N9 C10 110.7(1) . . . yes
C8 N9 C10 111.4(2) . . . yes
Zn1 N15 S16 117.98(9) . . . yes
Zn1 N15 C14 110.0(1) . . . yes
S16 N15 C14 118.8(1) . . . yes
C21 N29 C30 111.9(2) . . . yes
C21 N29 C31 114.4(2) . . . yes
C30 N29 C31 110.4(2) . . . yes
N1 C2 C3 114.3(2) . . . yes
C2 C3 C4 115.5(2) . . . yes
N5 C4 C3 115.3(2) . . . yes
N5 C6 C7 110.3(2) . . . yes
C6 C7 C8 115.1(2) . . . yes
N9 C8 C7 114.3(2) . . . yes
N9 C10 C11 113.1(2) . . . yes
C10 C11 C12 115.0(2) . . . yes
N1 C12 C11 114.1(2) . . . yes
N1 C13 C14 111.9(2) . . . yes
N15 C14 C13 106.5(2) . . . yes
S16 C17 C18 117.4(2) . . . yes
S16 C17 C25 121.4(2) . . . yes
C18 C17 C25 121.2(2) . . . yes
C17 C18 C19 121.3(2) . . . yes
C18 C19 C20 119.2(2) . . . yes
C19 C20 C26 121.6(2) . . . yes
N29 C21 C22 123.6(2) . . . yes
N29 C21 C26 116.9(2) . . . yes
C22 C21 C26 119.6(2) . . . yes
C21 C22 C23 120.9(2) . . . yes
C22 C23 C24 121.1(2) . . . yes
C23 C24 C25 119.9(2) . . . yes
C17 C25 C24 123.7(2) . . . yes
C17 C25 C26 117.1(2) . . . yes
C24 C25 C26 119.2(2) . . . yes
C20 C26 C21 121.2(2) . . . yes
C20 C26 C25 119.5(2) . . . yes
C21 C26 C25 119.2(2) . . . yes
O39 C37 C38 95.6(4) . . . yes
O39' C38 C37 96.1(5) . . . yes

loop_
_geom_bond_atom_site_label_1
_geom_bond_atom_site_label_2
_geom_bond_distance
_geom_bond_site_symmetry_1
_geom_bond_site_symmetry_2
_geom_bond_publ_flag
Zn1 N1 2.064(2) . . yes
Zn1 N5 2.004(2) . . yes
Zn1 N9 2.013(2) . . yes
Zn1 N15 1.956(2) . . yes
Cl32 O33 1.435(2) . . yes
Cl32 O34 1.438(2) . . yes
Cl32 O35 1.435(2) . . yes
Cl32 O36 1.444(2) . . yes
S16 O27 1.445(2) . . yes
S16 O28 1.442(2) . . yes
S16 N15 1.572(2) . . yes
S16 C17 1.782(2) . . yes
O39 C37 1.364(7) . . yes
O39' C38 1.559(7) . . yes
N1 C2 1.486(3) . . yes
N1 C12 1.495(3) . . yes
N1 C13 1.497(3) . . yes
N5 C4 1.492(3) . . yes
N5 C6 1.494(3) . . yes
N9 C8 1.507(3) . . yes
N9 C10 1.501(3) . . yes
N15 C14 1.471(3) . . yes
N29 C21 1.430(3) . . yes
N29 C30 1.469(3) . . yes
N29 C31 1.456(3) . . yes
C2 C3 1.528(3) . . yes
C3 C4 1.516(3) . . yes
C6 C7 1.515(3) . . yes
C7 C8 1.516(4) . . yes
C10 C11 1.518(3) . . yes
C11 C12 1.523(4) . . yes
C13 C14 1.518(3) . . yes
C17 C18 1.364(3) . . yes
C17 C25 1.431(3) . . yes
C18 C19 1.407(3) . . yes
C19 C20 1.364(3) . . yes
C20 C26 1.415(3) . . yes
C21 C22 1.370(3) . . yes
C21 C26 1.429(3) . . yes
C22 C23 1.410(3) . . yes
C23 C24 1.369(3) . . yes
C24 C25 1.418(3) . . yes
C25 C26 1.432(3) . . yes
C37 C38 1.526(7) . . yes

loop_
_geom_contact_atom_site_label_1
_geom_contact_atom_site_label_2
_geom_contact_distance
_geom_contact_site_symmetry_1
_geom_contact_site_symmetry_2
_geom_contact_publ_flag
S16 O39 3.570(6) . . ?
O27 O39 2.510(7) . . ?
O27 O39' 3.383(6) . 3_765 ?
O27 O36 3.455(2) . 1_655 ?
O27 C22 3.461(3) . 1_655 ?
O27 C37 3.489(5) . . ?
O27 C23 3.502(3) . 1_655 ?
O28 C3 3.345(3) . 2_645 ?
O28 C10 3.476(3) . 2_645 ?
O28 C12 3.539(3) . 2_645 ?
O28 O36 3.596(2) . 1_655 ?
O33 N9 2.966(2) . . ?
O33 C24 3.251(3) . . ?
O33 C23 3.342(3) . . ?
O33 C3 3.440(3) . 2_645 ?
O33 C8 3.525(3) . . ?
O34 C6 3.322(3) . 1_455 ?
O34 C10 3.325(3) . . ?
O34 N5 3.379(2) . 1_455 ?
O34 N9 3.405(3) . . ?
O34 C30 3.538(3) . 2_555 ?
O35 C31 3.436(3) . 4_555 ?
O35 C19 3.466(3) . 4_455 ?
O36 N5 3.016(2) . 1_455 ?
O36 C11 3.511(3) . 2_545 ?
O36 C6 3.580(3) . 1_455 ?
O36 C12 3.582(3) . 2_545 ?
O39 O39' 2.583(10) . 3_765 ?
O39 C14 3.308(6) . . ?
O39 O39 3.46(1) . 3_765 ?
O39' O39' 2.97(2) . 3_765 ?
O39' C37 3.151(8) . 3_765 ?
C6 C25 3.404(3) . 2_655 ?
C18 C38 3.274(6) . 3_765 ?
C19 C30 3.533(3) . 3_655 ?
C23 C37 3.371(5) . 1_455 ?

loop_
_geom_hbond_atom_site_label_D
_geom_hbond_atom_site_label_H
_geom_hbond_atom_site_label_A
_geom_hbond_site_symmetry_D
_geom_hbond_site_symmetry_H
_geom_hbond_site_symmetry_A
_geom_hbond_distance_DH
_geom_hbond_distance_HA
_geom_hbond_distance_DA
_geom_hbond_angle_DHA
_geom_hbond_publ_flag
N5 H5 O36 . . 1_655 0.950 2.082 3.016(2) 167.418 no
N9 H9 O33 . . 1_555 0.950 2.028 2.966(2) 169.211 no
